data_4121553
loop_
_publ_author_name
'Hicks, Jamie'
'Hoyer, Chad E.'
'Moubaraki, Boujemaa'
'Manni, Giovanni Li'
'Carter, Emma'
'Murphy, Damien M.'
'Murray, Keith S.'
'Gagliardi, Laura'
'Jones, Cameron'

_publ_section_title
;
 A two-coordinate manganese(0) complex with an unsupported mn-mg bond:
 allowing access to low coordinate homo- and heterobimetallic compounds.
;
_journal_issue 14
_journal_name_full 'Journal of the American Chemical Society'
_journal_page_first 5283
_journal_page_last 5286
_journal_paper_doi 10.1021/ja5021348
_journal_volume 136
_journal_year 2014
_chemical_formula_sum 'C88 H104 Mn2 N2 O Si2'
_chemical_formula_weight 1371.79
_chemical_name_systematic
; 
 ? 
;
_space_group_IT_number 2
_symmetry_cell_setting triclinic
_symmetry_space_group_name_Hall '-P 1'
_symmetry_space_group_name_H-M 'P -1'
_atom_sites_solution_hydrogens geom
_atom_sites_solution_primary direct
_atom_sites_solution_secondary difmap
_audit_creation_method SHELXL-97
_cell_angle_alpha 88.340(3)
_cell_angle_beta 87.055(3)
_cell_angle_gamma 67.856(3)
_cell_formula_units_Z 1
_cell_length_a 11.8629(5)
_cell_length_b 12.6271(6)
_cell_length_c 13.6370(7)
_cell_measurement_temperature 123(2)
_cell_volume 1889.47(16)
_computing_structure_refinement 'SHELXL-97 (Sheldrick, 1997)'
_computing_structure_solution 'SHELXS-97 (Sheldrick, 1990)'
_diffrn_ambient_temperature 123(2)
_diffrn_measured_fraction_theta_full 0.960
_diffrn_measured_fraction_theta_max 0.960
_diffrn_measurement_device_type 'Bruker Apex X8'
_diffrn_radiation_monochromator graphite
_diffrn_radiation_source 'fine-focus sealed tube'
_diffrn_radiation_type MoK\a
_diffrn_radiation_wavelength 0.71073
_diffrn_reflns_av_R_equivalents 0.0445
_diffrn_reflns_av_sigmaI/netI 0.0920
_diffrn_reflns_limit_h_max 13
_diffrn_reflns_limit_h_min -14
_diffrn_reflns_limit_k_max 13
_diffrn_reflns_limit_k_min -15
_diffrn_reflns_limit_l_max 16
_diffrn_reflns_limit_l_min -15
_diffrn_reflns_number 13351
_diffrn_reflns_theta_full 25.50
_diffrn_reflns_theta_max 25.50
_diffrn_reflns_theta_min 3.37
_exptl_absorpt_coefficient_mu 0.413
_exptl_absorpt_correction_T_max 0.979
_exptl_absorpt_correction_T_min 0.920
_exptl_absorpt_correction_type multi-scan
_exptl_absorpt_process_details 'Sortav (Blessing)'
_exptl_crystal_colour colorless
_exptl_crystal_density_diffrn 1.206
_exptl_crystal_density_method 'not measured'
_exptl_crystal_description plate
_exptl_crystal_F_000 732
_exptl_crystal_size_max 0.20
_exptl_crystal_size_mid 0.20
_exptl_crystal_size_min 0.05
_refine_diff_density_max 0.364
_refine_diff_density_min -0.394
_refine_diff_density_rms 0.066
_refine_ls_extinction_method none
_refine_ls_goodness_of_fit_ref 0.999
_refine_ls_hydrogen_treatment constr
_refine_ls_matrix_type full
_refine_ls_number_parameters 438
_refine_ls_number_reflns 6763
_refine_ls_number_restraints 0
_refine_ls_restrained_S_all 0.999
_refine_ls_R_factor_all 0.0914
_refine_ls_R_factor_gt 0.0499
_refine_ls_shift/su_max 0.000
_refine_ls_shift/su_mean 0.000
_refine_ls_structure_factor_coef Fsqd
_refine_ls_weighting_details 'calc w=1/[\s^2^(Fo^2^)+(0.0439P)^2^+0.0000P] where P=(Fo^2^+2Fc^2^)/3'
_refine_ls_weighting_scheme calc
_refine_ls_wR_factor_gt 0.0942
_refine_ls_wR_factor_ref 0.1096
_reflns_number_gt 4533
_reflns_number_total 6763
_reflns_threshold_expression >2sigma(I)
_cod_data_source_file ja5021348_si_009.cif
_cod_data_source_block LMnOMnL
_cod_depositor_comments 'Adding full bibliography for 4121549--4121556.cif.'
_cod_original_cell_volume 1889.47(15)
_cod_original_sg_symbol_H-M P-1
_cod_database_code 4121553

loop_
_symmetry_equiv_pos_as_xyz
'x, y, z'
'-x, -y, -z'

loop_
_atom_site_label
_atom_site_type_symbol
_atom_site_fract_x
_atom_site_fract_y
_atom_site_fract_z
_atom_site_U_iso_or_equiv
_atom_site_adp_type
_atom_site_occupancy
_atom_site_symmetry_multiplicity
_atom_site_calc_flag
_atom_site_refinement_flags
Mn1 Mn 0.08954(4) 0.41009(4) 0.40130(3) 0.02041(14) Uani 1 1 d .
Si1 Si 0.38320(7) 0.29804(7) 0.35184(6) 0.01506(19) Uani 1 1 d .
N1 N 0.23654(19) 0.32146(18) 0.31945(16) 0.0142(5) Uani 1 1 d .
O1 O 0.0000 0.5000 0.5000 0.0274(7) Uani 1 2 d S
C1 C 0.2195(2) 0.2873(2) 0.2249(2) 0.0138(6) Uani 1 1 d .
C39 C 0.4985(2) 0.1705(2) 0.2845(2) 0.0205(7) Uani 1 1 d .
H39 H 0.4624 0.1105 0.2853 0.025 Uiso 1 1 calc R
C40 C 0.5181(3) 0.1975(3) 0.1759(2) 0.0258(8) Uani 1 1 d .
H40A H 0.5427 0.2634 0.1710 0.039 Uiso 1 1 calc R
H40B H 0.4421 0.2152 0.1421 0.039 Uiso 1 1 calc R
H40C H 0.5821 0.1311 0.1453 0.039 Uiso 1 1 calc R
C17 C -0.1978(3) 0.6437(3) 0.2858(2) 0.0244(7) Uani 1 1 d .
H17 H -0.2785 0.6786 0.3130 0.029 Uiso 1 1 calc R
C5 C 0.1982(2) 0.3218(2) 0.0499(2) 0.0150(6) Uani 1 1 d .
H5 H 0.1868 0.3728 -0.0046 0.018 Uiso 1 1 calc R
C44 C 0.3691(3) 0.1624(2) 0.5188(2) 0.0253(7) Uani 1 1 d .
H44A H 0.4403 0.0985 0.4930 0.038 Uiso 1 1 calc R
H44B H 0.2952 0.1600 0.4918 0.038 Uiso 1 1 calc R
H44C H 0.3638 0.1563 0.5906 0.038 Uiso 1 1 calc R
C41 C 0.6219(3) 0.1159(3) 0.3328(2) 0.0289(8) Uani 1 1 d .
H41A H 0.6738 0.0482 0.2958 0.043 Uiso 1 1 calc R
H41B H 0.6089 0.0934 0.4006 0.043 Uiso 1 1 calc R
H41C H 0.6617 0.1712 0.3329 0.043 Uiso 1 1 calc R
C3 C 0.2183(2) 0.1408(2) 0.1150(2) 0.0162(6) Uani 1 1 d .
H3 H 0.2220 0.0652 0.1059 0.019 Uiso 1 1 calc R
C29 C 0.3486(3) -0.0987(2) 0.2527(2) 0.0225(7) Uani 1 1 d .
H29 H 0.4163 -0.0816 0.2700 0.027 Uiso 1 1 calc R
C21 C 0.1759(3) 0.0710(3) -0.0819(2) 0.0271(8) Uani 1 1 d .
H21A H 0.2277 0.0015 -0.0481 0.041 Uiso 1 1 calc R
H21B H 0.1755 0.0552 -0.1518 0.041 Uiso 1 1 calc R
H21C H 0.0926 0.0959 -0.0532 0.041 Uiso 1 1 calc R
C42 C 0.3818(2) 0.2757(2) 0.4893(2) 0.0162(6) Uani 1 1 d .
H42 H 0.3059 0.3373 0.5157 0.019 Uiso 1 1 calc R
C36 C 0.4217(2) 0.4290(2) 0.3216(2) 0.0174(7) Uani 1 1 d .
H36 H 0.4020 0.4479 0.2513 0.021 Uiso 1 1 calc R
C43 C 0.4869(3) 0.2881(3) 0.5428(2) 0.0260(7) Uani 1 1 d .
H43A H 0.4755 0.2774 0.6136 0.039 Uiso 1 1 calc R
H43B H 0.4878 0.3646 0.5301 0.039 Uiso 1 1 calc R
H43C H 0.5643 0.2304 0.5189 0.039 Uiso 1 1 calc R
C9 C 0.1009(3) 0.6481(2) 0.0323(2) 0.0185(7) Uani 1 1 d .
H9 H 0.0202 0.6721 0.0601 0.022 Uiso 1 1 calc R
C24 C 0.2322(2) -0.0178(2) 0.2669(2) 0.0165(6) Uani 1 1 d .
C14 C 0.0391(2) 0.5414(2) 0.20578(19) 0.0148(6) Uani 1 1 d .
C23 C 0.2144(2) 0.1023(2) 0.2983(2) 0.0164(6) Uani 1 1 d .
H23 H 0.2849 0.0951 0.3389 0.020 Uiso 1 1 calc R
C20 C 0.2254(2) 0.1652(2) -0.0703(2) 0.0195(7) Uani 1 1 d .
H20 H 0.1769 0.2311 -0.1125 0.023 Uiso 1 1 calc R
C37 C 0.5537(2) 0.4186(3) 0.3287(2) 0.0249(7) Uani 1 1 d .
H37A H 0.5607 0.4909 0.3079 0.037 Uiso 1 1 calc R
H37B H 0.6069 0.3570 0.2860 0.037 Uiso 1 1 calc R
H37C H 0.5781 0.4013 0.3967 0.037 Uiso 1 1 calc R
C13 C 0.3076(3) 0.5185(2) 0.0274(2) 0.0205(7) Uani 1 1 d .
H13 H 0.3705 0.4528 0.0521 0.025 Uiso 1 1 calc R
C22 C 0.3574(3) 0.1267(3) -0.1080(2) 0.0302(8) Uani 1 1 d .
H22A H 0.3855 0.1900 -0.1035 0.045 Uiso 1 1 calc R
H22B H 0.3638 0.1033 -0.1767 0.045 Uiso 1 1 calc R
H22C H 0.4079 0.0620 -0.0682 0.045 Uiso 1 1 calc R
C6 C 0.1999(2) 0.3617(2) 0.1428(2) 0.0144(6) Uani 1 1 d .
C19 C 0.0087(3) 0.6314(2) 0.2715(2) 0.0190(7) Uani 1 1 d .
H19 H 0.0693 0.6585 0.2894 0.023 Uiso 1 1 calc R
C28 C 0.3680(3) -0.2050(2) 0.2134(2) 0.0283(8) Uani 1 1 d .
H28 H 0.4486 -0.2596 0.2037 0.034 Uiso 1 1 calc R
C26 C 0.1538(3) -0.1515(3) 0.2046(2) 0.0281(8) Uani 1 1 d .
H26 H 0.0861 -0.1697 0.1890 0.034 Uiso 1 1 calc R
C38 C 0.3365(2) 0.5325(2) 0.3799(2) 0.0221(7) Uani 1 1 d .
H38A H 0.3552 0.5212 0.4495 0.033 Uiso 1 1 calc R
H38B H 0.2518 0.5410 0.3723 0.033 Uiso 1 1 calc R
H38C H 0.3479 0.6016 0.3552 0.033 Uiso 1 1 calc R
C4 C 0.2126(2) 0.2091(2) 0.0336(2) 0.0144(6) Uani 1 1 d .
C18 C -0.1086(3) 0.6816(3) 0.3110(2) 0.0240(7) Uani 1 1 d .
H18 H -0.1279 0.7427 0.3558 0.029 Uiso 1 1 calc R
C32 C -0.1065(3) 0.2861(3) 0.3973(3) 0.0363(9) Uani 1 1 d .
H32 H -0.1750 0.3501 0.3773 0.044 Uiso 1 1 calc R
C31 C -0.0028(3) 0.2445(3) 0.3354(2) 0.0250(7) Uani 1 1 d .
H31 H -0.0021 0.2791 0.2726 0.030 Uiso 1 1 calc R
C7 C 0.1681(2) 0.4881(2) 0.1608(2) 0.0148(6) Uani 1 1 d .
H7 H 0.2238 0.4927 0.2117 0.018 Uiso 1 1 calc R
C25 C 0.1347(3) -0.0459(2) 0.2430(2) 0.0225(7) Uani 1 1 d .
H25 H 0.0539 0.0081 0.2532 0.027 Uiso 1 1 calc R
C27 C 0.2702(3) -0.2308(3) 0.1887(2) 0.0294(8) Uani 1 1 d .
H27 H 0.2830 -0.3027 0.1608 0.035 Uiso 1 1 calc R
C12 C 0.3329(3) 0.5784(3) -0.0513(2) 0.0252(7) Uani 1 1 d .
H12 H 0.4130 0.5539 -0.0804 0.030 Uiso 1 1 calc R
C10 C 0.1258(3) 0.7090(2) -0.0462(2) 0.0225(7) Uani 1 1 d .
H10 H 0.0630 0.7745 -0.0713 0.027 Uiso 1 1 calc R
C8 C 0.1904(2) 0.5533(2) 0.0710(2) 0.0147(6) Uani 1 1 d .
C2 C 0.2190(2) 0.1773(2) 0.2102(2) 0.0140(6) Uani 1 1 d .
C11 C 0.2418(3) 0.6741(3) -0.0876(2) 0.0244(7) Uani 1 1 d .
H11 H 0.2595 0.7158 -0.1412 0.029 Uiso 1 1 calc R
C30 C 0.0997(3) 0.1533(2) 0.3639(2) 0.0195(7) Uani 1 1 d .
C15 C -0.0521(2) 0.5044(2) 0.1809(2) 0.0201(7) Uani 1 1 d .
H15 H -0.0336 0.4436 0.1358 0.024 Uiso 1 1 calc R
C35 C 0.0942(3) 0.1041(3) 0.4558(2) 0.0265(8) Uani 1 1 d .
H35 H 0.1631 0.0415 0.4774 0.032 Uiso 1 1 calc R
C34 C -0.0093(3) 0.1449(3) 0.5159(3) 0.0358(9) Uani 1 1 d .
H34 H -0.0110 0.1101 0.5783 0.043 Uiso 1 1 calc R
C33 C -0.1104(3) 0.2353(3) 0.4869(3) 0.0416(10) Uani 1 1 d .
H33 H -0.1820 0.2622 0.5284 0.050 Uiso 1 1 calc R
C16 C -0.1695(3) 0.5549(2) 0.2210(2) 0.0231(7) Uani 1 1 d .
H16 H -0.2306 0.5283 0.2036 0.028 Uiso 1 1 calc R

loop_
_atom_site_aniso_label
_atom_site_aniso_U_11
_atom_site_aniso_U_22
_atom_site_aniso_U_33
_atom_site_aniso_U_23
_atom_site_aniso_U_13
_atom_site_aniso_U_12
Mn1 0.0205(3) 0.0222(3) 0.0171(3) -0.0025(2) 0.0024(2) -0.0066(2)
Si1 0.0164(4) 0.0141(4) 0.0145(4) -0.0010(3) -0.0011(3) -0.0054(3)
N1 0.0190(12) 0.0133(13) 0.0112(13) 0.0008(10) -0.0015(10) -0.0070(10)
O1 0.0320(17) 0.0255(17) 0.0199(17) -0.0017(14) 0.0057(14) -0.0061(14)
C1 0.0120(14) 0.0123(15) 0.0154(16) -0.0015(12) 0.0004(12) -0.0025(12)
C39 0.0196(16) 0.0188(17) 0.0253(18) -0.0022(14) 0.0017(14) -0.0097(13)
C40 0.0219(16) 0.0285(19) 0.0262(19) -0.0086(15) 0.0051(14) -0.0087(14)
C17 0.0218(16) 0.0300(19) 0.0149(17) 0.0028(14) 0.0032(14) -0.0031(15)
C5 0.0160(15) 0.0158(16) 0.0131(16) 0.0028(12) -0.0012(12) -0.0060(13)
C44 0.0324(18) 0.0225(18) 0.0193(18) 0.0053(14) -0.0015(14) -0.0089(15)
C41 0.0233(17) 0.0252(18) 0.033(2) -0.0056(15) 0.0017(15) -0.0036(15)
C3 0.0159(14) 0.0147(16) 0.0177(17) -0.0022(13) -0.0001(12) -0.0053(12)
C29 0.0275(17) 0.0184(17) 0.0224(18) 0.0014(14) -0.0065(14) -0.0091(14)
C21 0.0316(18) 0.0284(19) 0.0212(18) -0.0099(15) 0.0014(14) -0.0108(15)
C42 0.0156(14) 0.0136(15) 0.0176(16) -0.0008(12) -0.0034(12) -0.0032(12)
C36 0.0198(15) 0.0176(16) 0.0170(16) 0.0005(13) -0.0013(13) -0.0096(13)
C43 0.0278(17) 0.0312(19) 0.0192(18) 0.0014(15) -0.0055(14) -0.0110(15)
C9 0.0199(15) 0.0206(17) 0.0167(17) -0.0010(13) 0.0008(13) -0.0097(14)
C24 0.0253(16) 0.0147(16) 0.0119(16) 0.0037(12) -0.0012(13) -0.0105(13)
C14 0.0205(15) 0.0118(15) 0.0104(15) 0.0065(12) -0.0043(12) -0.0040(13)
C23 0.0196(15) 0.0157(16) 0.0164(16) -0.0013(13) -0.0020(13) -0.0093(13)
C20 0.0241(16) 0.0168(16) 0.0152(16) -0.0009(13) -0.0017(13) -0.0050(13)
C37 0.0251(16) 0.0282(19) 0.0256(18) -0.0049(15) 0.0047(14) -0.0153(15)
C13 0.0195(16) 0.0208(17) 0.0219(18) -0.0002(14) -0.0031(13) -0.0081(14)
C22 0.0325(18) 0.035(2) 0.0228(19) -0.0103(15) 0.0101(15) -0.0123(16)
C6 0.0157(14) 0.0145(15) 0.0146(16) -0.0002(12) -0.0001(12) -0.0075(12)
C19 0.0241(16) 0.0170(16) 0.0147(16) 0.0023(13) -0.0013(13) -0.0063(13)
C28 0.0327(18) 0.0155(17) 0.030(2) -0.0009(15) -0.0035(15) -0.0012(15)
C26 0.040(2) 0.0280(19) 0.0254(19) 0.0012(15) -0.0049(16) -0.0236(17)
C38 0.0252(16) 0.0209(17) 0.0239(18) -0.0004(14) -0.0026(14) -0.0129(14)
C4 0.0123(14) 0.0162(16) 0.0138(16) -0.0011(12) 0.0020(12) -0.0045(12)
C18 0.0313(18) 0.0205(17) 0.0146(17) 0.0001(13) -0.0012(14) -0.0032(14)
C32 0.0286(19) 0.030(2) 0.051(2) -0.0066(18) 0.0126(18) -0.0126(16)
C31 0.0252(17) 0.0246(18) 0.0289(19) 0.0006(15) 0.0037(15) -0.0142(15)
C7 0.0176(15) 0.0143(15) 0.0138(16) -0.0002(12) -0.0024(12) -0.0073(12)
C25 0.0297(17) 0.0208(17) 0.0213(18) 0.0010(14) -0.0007(14) -0.0146(14)
C27 0.048(2) 0.0168(18) 0.0267(19) 0.0005(15) -0.0067(16) -0.0152(16)
C12 0.0212(16) 0.0287(19) 0.0269(19) -0.0013(15) 0.0046(14) -0.0115(15)
C10 0.0301(17) 0.0155(16) 0.0219(18) 0.0036(13) -0.0016(14) -0.0087(14)
C8 0.0208(15) 0.0156(16) 0.0109(15) -0.0012(12) -0.0019(12) -0.0105(13)
C2 0.0142(14) 0.0133(15) 0.0138(16) 0.0006(12) -0.0002(12) -0.0045(12)
C11 0.0289(18) 0.0278(19) 0.0201(18) 0.0041(14) 0.0043(14) -0.0156(15)
C30 0.0280(17) 0.0184(17) 0.0182(17) -0.0049(13) 0.0030(14) -0.0158(14)
C15 0.0252(16) 0.0164(16) 0.0188(17) -0.0012(13) -0.0005(14) -0.0081(14)
C35 0.0387(19) 0.0275(19) 0.0200(18) -0.0021(15) 0.0047(15) -0.0204(16)
C34 0.055(2) 0.036(2) 0.027(2) -0.0063(17) 0.0156(18) -0.031(2)
C33 0.044(2) 0.039(2) 0.048(3) -0.020(2) 0.028(2) -0.025(2)
C16 0.0224(16) 0.0245(18) 0.0230(18) 0.0059(14) 0.0001(14) -0.0101(14)

loop_
_atom_type_symbol
_atom_type_description
_atom_type_scat_dispersion_real
_atom_type_scat_dispersion_imag
_atom_type_scat_source
C C 0.0033 0.0016 'International Tables Vol C Tables 4.2.6.8 and 6.1.1.4'
H H 0.0000 0.0000 'International Tables Vol C Tables 4.2.6.8 and 6.1.1.4'
N N 0.0061 0.0033 'International Tables Vol C Tables 4.2.6.8 and 6.1.1.4'
O O 0.0106 0.0060 'International Tables Vol C Tables 4.2.6.8 and 6.1.1.4'
Si Si 0.0817 0.0704 'International Tables Vol C Tables 4.2.6.8 and 6.1.1.4'
Mn Mn 0.3368 0.7283 'International Tables Vol C Tables 4.2.6.8 and 6.1.1.4'

loop_
_geom_angle_atom_site_label_1
_geom_angle_atom_site_label_2
_geom_angle_atom_site_label_3
_geom_angle
_geom_angle_site_symmetry_3
O1 Mn1 N1 158.26(6) .
N1 Si1 C42 105.04(12) .
N1 Si1 C39 111.00(11) .
C42 Si1 C39 112.52(13) .
N1 Si1 C36 110.53(12) .
C42 Si1 C36 108.96(12) .
C39 Si1 C36 108.74(13) .
C1 N1 Si1 118.40(17) .
C1 N1 Mn1 118.03(16) .
Si1 N1 Mn1 123.16(12) .
Mn1 O1 Mn1 180.0 2_566
C6 C1 C2 117.4(2) .
C6 C1 N1 121.9(2) .
C2 C1 N1 120.7(2) .
C40 C39 C41 110.1(2) .
C40 C39 Si1 112.3(2) .
C41 C39 Si1 114.86(19) .
C16 C17 C18 119.6(3) .
C6 C5 C4 122.0(3) .
C4 C3 C2 123.0(3) .
C24 C29 C28 121.0(3) .
C44 C42 C43 110.1(2) .
C44 C42 Si1 112.09(18) .
C43 C42 Si1 116.5(2) .
C37 C36 C38 109.9(2) .
C37 C36 Si1 118.5(2) .
C38 C36 Si1 110.71(19) .
C8 C9 C10 121.6(3) .
C29 C24 C25 118.3(3) .
C29 C24 C23 119.7(2) .
C25 C24 C23 121.7(2) .
C15 C14 C19 118.0(2) .
C15 C14 C7 121.5(2) .
C19 C14 C7 120.5(2) .
C2 C23 C24 111.3(2) .
C2 C23 C30 113.5(2) .
C24 C23 C30 110.9(2) .
C4 C20 C22 110.1(2) .
C4 C20 C21 114.0(2) .
C22 C20 C21 111.0(2) .
C12 C13 C8 120.7(3) .
C5 C6 C1 120.4(2) .
C5 C6 C7 121.1(2) .
C1 C6 C7 118.2(2) .
C18 C19 C14 120.7(3) .
C27 C28 C29 119.9(3) .
C27 C26 C25 120.6(3) .
C3 C4 C5 117.0(2) .
C3 C4 C20 122.7(2) .
C5 C4 C20 120.2(3) .
C17 C18 C19 120.5(3) .
C33 C32 C31 120.4(3) .
C30 C31 C32 120.9(3) .
C6 C7 C14 109.9(2) .
C6 C7 C8 113.8(2) .
C14 C7 C8 113.2(2) .
C26 C25 C24 120.7(3) .
C26 C27 C28 119.5(3) .
C13 C12 C11 120.0(3) .
C11 C10 C9 119.6(3) .
C9 C8 C13 118.0(3) .
C9 C8 C7 123.1(2) .
C13 C8 C7 118.9(3) .
C3 C2 C1 119.3(3) .
C3 C2 C23 120.9(2) .
C1 C2 C23 119.7(2) .
C10 C11 C12 120.1(3) .
C31 C30 C35 117.7(3) .
C31 C30 C23 123.2(3) .
C35 C30 C23 119.1(3) .
C16 C15 C14 120.9(3) .
C34 C35 C30 120.9(3) .
C33 C34 C35 121.0(3) .
C32 C33 C34 119.1(3) .
C17 C16 C15 120.2(3) .

loop_
_geom_bond_atom_site_label_1
_geom_bond_atom_site_label_2
_geom_bond_distance
_geom_bond_site_symmetry_2
Mn1 O1 1.8059(4) .
Mn1 N1 1.985(2) .
Si1 N1 1.730(2) .
Si1 C42 1.888(3) .
Si1 C39 1.899(3) .
Si1 C36 1.903(3) .
N1 C1 1.419(3) .
O1 Mn1 1.8059(4) 2_566
C1 C6 1.410(4) .
C1 C2 1.412(4) .
C39 C40 1.536(4) .
C39 C41 1.538(4) .
C17 C16 1.376(4) .
C17 C18 1.377(4) .
C5 C6 1.382(4) .
C5 C4 1.391(4) .
C44 C42 1.535(4) .
C3 C4 1.375(4) .
C3 C2 1.392(4) .
C29 C24 1.381(4) .
C29 C28 1.391(4) .
C21 C20 1.526(4) .
C42 C43 1.535(4) .
C36 C37 1.530(4) .
C36 C38 1.531(4) .
C9 C8 1.379(4) .
C9 C10 1.384(4) .
C24 C25 1.388(4) .
C24 C23 1.521(4) .
C14 C15 1.390(4) .
C14 C19 1.394(4) .
C14 C7 1.523(4) .
C23 C2 1.520(4) .
C23 C30 1.522(4) .
C20 C4 1.516(4) .
C20 C22 1.520(4) .
C13 C12 1.381(4) .
C13 C8 1.396(4) .
C6 C7 1.519(4) .
C19 C18 1.380(4) .
C28 C27 1.378(4) .
C26 C27 1.377(4) .
C26 C25 1.380(4) .
C32 C33 1.370(5) .
C32 C31 1.391(4) .
C31 C30 1.387(4) .
C7 C8 1.524(4) .
C12 C11 1.381(4) .
C10 C11 1.373(4) .
C30 C35 1.392(4) .
C15 C16 1.385(4) .
C35 C34 1.374(4) .
C34 C33 1.374(5) .
